data_7015577
loop_
_publ_author_name
'Baniodeh, Amer'
'Hewitt, Ian J.'
'Mereacre, Valeriu'
'Lan, Yanhua'
'Novitchi, Ghenadie'
'Anson, Christopher E.'
'Powell, Annie K.'

_publ_section_title
;
 Heterometallic 20-membered {Fe16Ln4} (Ln = Sm, Eu, Gd, Tb, Dy, Ho)
 metallo-ring aggregates.
;
_journal_issue 16
_journal_name_full 'Dalton transactions (Cambridge, England : 2003)'
_journal_page_first 4080
_journal_page_last 4086
_journal_paper_doi 10.1039/c0dt01742f
_journal_volume 40
_journal_year 2011
_chemical_formula_moiety 'C136 H276 Fe16 Gd4 N20 O76, 4(N O3), 10(C2 H3 N), 16(H2 O) '
_chemical_formula_sum 'C156 H338 Fe16 Gd4 N34 O104'
_chemical_formula_weight 5877.20
_chemical_name_systematic
;
?
;
_space_group_IT_number 68
_symmetry_cell_setting orthorhombic
_symmetry_space_group_name_Hall '-C 2a 2ac'
_symmetry_space_group_name_H-M 'C c c a :2'
_atom_sites_solution_hydrogens geom
_atom_sites_solution_primary direct
_atom_sites_solution_secondary difmap
_audit_creation_method SHELXL-97
_cell_angle_alpha 90.00
_cell_angle_beta 90.00
_cell_angle_gamma 90.00
_cell_formula_units_Z 4
_cell_length_a 27.7908(14)
_cell_length_b 27.9903(15)
_cell_length_c 31.269(2)
_cell_measurement_reflns_used 40160
_cell_measurement_temperature 150(2)
_cell_measurement_theta_max 27.98
_cell_measurement_theta_min 1.46
_cell_volume 24323(2)
_computing_cell_refinement 'X-Area 1.38 (Stoe & Cie GmbH, 2006)'
_computing_data_collection 'WinXpose 1.6.8 (Stoe & Cie GmbH, 2004)'
_computing_data_reduction 'X-Area 1.38 (Stoe & Cie GmbH, 2006)'
_computing_molecular_graphics 'Diamond 2.1 (Crystal Impact, 1998)'
_computing_publication_material 'SHELXTL 6.14 (BrukerAXS Inc., 2003)'
_computing_structure_refinement 'SHELXTL 6.14 (BrukerAXS Inc., 2003)'
_computing_structure_solution 'SHELXTL 6.14 (BrukerAXS Inc., 2003)'
_diffrn_ambient_temperature 150(2)
_diffrn_detector_area_resol_mean 6.667
_diffrn_measured_fraction_theta_full 0.999
_diffrn_measured_fraction_theta_max 0.999
_diffrn_measurement_device_type 'Stoe IPDS II'
_diffrn_measurement_method 'area detector'
_diffrn_radiation_monochromator graphite
_diffrn_radiation_source 'rotating anode'
_diffrn_radiation_type MoK\a
_diffrn_radiation_wavelength 0.71073
_diffrn_reflns_av_R_equivalents 0.0611
_diffrn_reflns_av_sigmaI/netI 0.0372
_diffrn_reflns_limit_h_max 35
_diffrn_reflns_limit_h_min 0
_diffrn_reflns_limit_k_max 35
_diffrn_reflns_limit_k_min 0
_diffrn_reflns_limit_l_max 39
_diffrn_reflns_limit_l_min 0
_diffrn_reflns_number 77829
_diffrn_reflns_theta_full 25.00
_diffrn_reflns_theta_max 26.73
_diffrn_reflns_theta_min 1.46
_exptl_absorpt_coefficient_mu 2.090
_exptl_absorpt_correction_T_max 0.572
_exptl_absorpt_correction_T_min 0.391
_exptl_absorpt_correction_type multi-scan
_exptl_absorpt_process_details
;
XPREP in SHELXTL 6.14 (BrukerAXS Inc., 2003)
;
_exptl_crystal_colour yellow
_exptl_crystal_density_diffrn 1.605
_exptl_crystal_density_method 'not measured'
_exptl_crystal_description block
_exptl_crystal_F_000 12064
_exptl_crystal_size_max 0.37
_exptl_crystal_size_mid 0.29
_exptl_crystal_size_min 0.23
_platon_squeeze_details
;
A.L.Spek, J.Appl.Cryst. 2003, 36, 7-13
;
_refine_diff_density_max 0.526
_refine_diff_density_min -2.281
_refine_diff_density_rms 0.127
_refine_ls_extinction_method none
_refine_ls_goodness_of_fit_ref 0.991
_refine_ls_hydrogen_treatment mixed
_refine_ls_matrix_type full
_refine_ls_number_parameters 613
_refine_ls_number_reflns 12913
_refine_ls_number_restraints 4
_refine_ls_restrained_S_all 0.991
_refine_ls_R_factor_all 0.0697
_refine_ls_R_factor_gt 0.0505
_refine_ls_shift/su_max 0.003
_refine_ls_shift/su_mean 0.000
_refine_ls_structure_factor_coef Fsqd
_refine_ls_weighting_details 'calc w=1/[\s^2^(Fo^2^)+(0.0709P)^2^+0.0000P] where P=(Fo^2^+2Fc^2^)/3'
_refine_ls_weighting_scheme calc
_refine_ls_wR_factor_gt 0.1172
_refine_ls_wR_factor_ref 0.1212
_reflns_number_gt 8197
_reflns_number_total 12913
_reflns_threshold_expression >2sigma(I)
_cod_data_source_file c0dt01742f.txt
_cod_data_source_block amac16gds
_cod_original_cell_volume 24324(2)
_cod_original_sg_symbol_Hall '-C 2b 2bc'
_cod_original_sg_symbol_H-M 'C c c a'
_cod_database_code 7015577

loop_
_symmetry_equiv_pos_as_xyz
'x, y, z'
'-x+1/2, -y, z'
'-x, y, -z+1/2'
'x+1/2, -y, -z+1/2'
'x+1/2, y+1/2, z'
'-x+1, -y+1/2, z'
'-x+1/2, y+1/2, -z+1/2'
'x+1, -y+1/2, -z+1/2'
'-x, -y, -z'
'x-1/2, y, -z'
'x, -y, z-1/2'
'-x-1/2, y, z-1/2'
'-x+1/2, -y+1/2, -z'
'x, y+1/2, -z'
'x+1/2, -y+1/2, z-1/2'
'-x, y+1/2, z-1/2'

loop_
_atom_site_label
_atom_site_type_symbol
_atom_site_fract_x
_atom_site_fract_y
_atom_site_fract_z
_atom_site_U_iso_or_equiv
_atom_site_adp_type
_atom_site_occupancy
_atom_site_symmetry_multiplicity
_atom_site_calc_flag
_atom_site_refinement_flags
_atom_site_disorder_assembly
_atom_site_disorder_group
Gd1 Gd 0.359076(8) 0.344084(7) 0.678292(9) 0.04737(8) Uani 1 1 d . . .
Fe1 Fe 0.46314(2) 0.40095(2) 0.71318(3) 0.04858(18) Uani 1 1 d . . .
Fe2 Fe 0.35870(2) 0.31985(2) 0.57189(3) 0.04926(18) Uani 1 1 d . . .
Fe3 Fe 0.41371(2) 0.35677(2) 0.48837(3) 0.05299(19) Uani 1 1 d . . .
Fe4 Fe 0.47236(3) 0.30165(2) 0.41235(3) 0.0561(2) Uani 1 1 d . . .
N1 N 0.49654(14) 0.41037(12) 0.64805(15) 0.0504(10) Uani 1 1 d . . .
C1 C 0.54721(17) 0.42449(17) 0.65805(19) 0.0535(12) Uani 1 1 d . . .
H1A H 0.5478 0.4580 0.6683 0.064 Uiso 1 1 calc R . .
H1B H 0.5670 0.4225 0.6318 0.064 Uiso 1 1 calc R . .
C2 C 0.56827(17) 0.39210(17) 0.69195(18) 0.0542(13) Uani 1 1 d . . .
H2A H 0.5764 0.3607 0.6793 0.065 Uiso 1 1 calc R . .
H2B H 0.5981 0.4064 0.7037 0.065 Uiso 1 1 calc R . .
O1 O 0.53364(11) 0.38617(11) 0.72511(12) 0.0521(8) Uani 1 1 d . . .
C3 C 0.49288(17) 0.36305(15) 0.62656(18) 0.0512(12) Uani 1 1 d . . .
H3A H 0.5237 0.3555 0.6122 0.061 Uiso 1 1 calc R . .
H3B H 0.4674 0.3643 0.6044 0.061 Uiso 1 1 calc R . .
C4 C 0.48109(16) 0.32407(15) 0.65874(18) 0.0490(12) Uani 1 1 d . . .
H4A H 0.4705 0.2948 0.6437 0.059 Uiso 1 1 calc R . .
H4B H 0.5100 0.3162 0.6759 0.059 Uiso 1 1 calc R . .
O2 O 0.44353(10) 0.34123(10) 0.68595(11) 0.0473(8) Uani 1 1 d . . .
C5 C 0.47055(19) 0.44884(16) 0.62460(19) 0.0571(13) Uani 1 1 d . . .
H5A H 0.4630 0.4747 0.6452 0.069 Uiso 1 1 calc R . .
H5B H 0.4396 0.4357 0.6143 0.069 Uiso 1 1 calc R . .
C6 C 0.4966(2) 0.47090(17) 0.58660(18) 0.0587(13) Uani 1 1 d . . .
H6A H 0.4753 0.4952 0.5735 0.070 Uiso 1 1 calc R . .
H6B H 0.5257 0.4876 0.5972 0.070 Uiso 1 1 calc R . .
O3 O 0.51057(12) 0.43810(12) 0.55478(13) 0.0592(9) Uani 1 1 d . . .
H3 H 0.4867 0.4314 0.5394 0.089 Uiso 1 1 calc R . .
N2 N 0.30316(15) 0.42039(15) 0.67130(16) 0.0585(11) Uani 1 1 d . . .
C7 C 0.3290(2) 0.46339(18) 0.6886(2) 0.0653(16) Uani 1 1 d . . .
H7A H 0.3453 0.4801 0.6647 0.078 Uiso 1 1 calc R . .
H7B H 0.3051 0.4857 0.7010 0.078 Uiso 1 1 calc R . .
C8 C 0.36575(18) 0.45125(18) 0.7222(2) 0.0624(15) Uani 1 1 d . . .
H8A H 0.3862 0.4794 0.7281 0.075 Uiso 1 1 calc R . .
H8B H 0.3494 0.4420 0.7490 0.075 Uiso 1 1 calc R . .
O4 O 0.39458(11) 0.41289(10) 0.70718(13) 0.0553(9) Uani 1 1 d . . .
C9 C 0.29339(18) 0.42731(17) 0.6250(2) 0.0620(15) Uani 1 1 d . . .
H9A H 0.2805 0.4599 0.6203 0.074 Uiso 1 1 calc R . .
H9B H 0.2686 0.4041 0.6156 0.074 Uiso 1 1 calc R . .
C10 C 0.33846(18) 0.42063(16) 0.5983(2) 0.0588(14) Uani 1 1 d . . .
H10A H 0.3301 0.4211 0.5676 0.071 Uiso 1 1 calc R . .
H10B H 0.3612 0.4471 0.6039 0.071 Uiso 1 1 calc R . .
O5 O 0.36067(11) 0.37615(10) 0.60885(12) 0.0530(8) Uani 1 1 d . . .
C11 C 0.2583(2) 0.4111(2) 0.6946(2) 0.0691(16) Uani 1 1 d . . .
H11A H 0.2397 0.3863 0.6791 0.083 Uiso 1 1 calc R . .
H11B H 0.2387 0.4406 0.6950 0.083 Uiso 1 1 calc R . .
C12 C 0.2666(2) 0.3949(2) 0.7392(2) 0.0741(18) Uani 1 1 d . . .
H12A H 0.2771 0.4222 0.7571 0.089 Uiso 1 1 calc R . .
H12B H 0.2366 0.3818 0.7514 0.089 Uiso 1 1 calc R . .
O6 O 0.30355(14) 0.35852(13) 0.73849(14) 0.0672(11) Uani 1 1 d D . .
H6 H 0.309(2) 0.351(2) 0.7678(12) 0.081 Uiso 1 1 d D . .
N3 N 0.36388(13) 0.24331(13) 0.54968(14) 0.0501(10) Uani 1 1 d . . .
C13 C 0.35624(18) 0.21593(16) 0.58965(17) 0.0522(12) Uani 1 1 d . . .
H13A H 0.3668 0.1825 0.5854 0.063 Uiso 1 1 calc R . .
H13B H 0.3215 0.2156 0.5968 0.063 Uiso 1 1 calc R . .
C14 C 0.38427(18) 0.23796(14) 0.62622(18) 0.0523(12) Uani 1 1 d . . .
H14A H 0.3717 0.2258 0.6538 0.063 Uiso 1 1 calc R . .
H14B H 0.4186 0.2287 0.6240 0.063 Uiso 1 1 calc R . .
O7 O 0.38018(11) 0.28836(10) 0.62515(11) 0.0463(8) Uani 1 1 d . . .
C15 C 0.41352(17) 0.23774(16) 0.53140(19) 0.0539(12) Uani 1 1 d . . .
H15A H 0.4115 0.2379 0.4998 0.065 Uiso 1 1 calc R . .
H15B H 0.4269 0.2065 0.5403 0.065 Uiso 1 1 calc R . .
C16 C 0.44742(16) 0.27762(15) 0.54607(19) 0.0529(13) Uani 1 1 d . . .
H16A H 0.4578 0.2715 0.5759 0.063 Uiso 1 1 calc R . .
H16B H 0.4764 0.2781 0.5277 0.063 Uiso 1 1 calc R . .
O8 O 0.42358(11) 0.32253(11) 0.54372(12) 0.0523(8) Uani 1 1 d . . .
C17 C 0.32591(18) 0.23244(17) 0.51726(19) 0.0577(13) Uani 1 1 d . . .
H17A H 0.3350 0.2481 0.4901 0.069 Uiso 1 1 calc R . .
H17B H 0.2954 0.2472 0.5270 0.069 Uiso 1 1 calc R . .
C18 C 0.31640(19) 0.18001(18) 0.5081(2) 0.0603(14) Uani 1 1 d . . .
H18A H 0.3080 0.1637 0.5352 0.072 Uiso 1 1 calc R . .
H18B H 0.2885 0.1773 0.4886 0.072 Uiso 1 1 calc R . .
O9 O 0.35695(14) 0.15656(13) 0.48923(15) 0.0702(11) Uani 1 1 d . . .
H9 H 0.3651 0.1332 0.5045 0.105 Uiso 1 1 calc R . .
N4 N 0.36553(15) 0.40357(15) 0.44749(16) 0.0609(12) Uani 1 1 d . . .
C19 C 0.31955(19) 0.4107(2) 0.4704(2) 0.0691(16) Uani 1 1 d . . .
H19A H 0.2941 0.4191 0.4496 0.083 Uiso 1 1 calc R . .
H19B H 0.3230 0.4377 0.4906 0.083 Uiso 1 1 calc R . .
C20 C 0.30453(18) 0.3664(2) 0.4949(2) 0.0647(15) Uani 1 1 d . . .
H20A H 0.2800 0.3746 0.5167 0.078 Uiso 1 1 calc R . .
H20B H 0.2906 0.3424 0.4751 0.078 Uiso 1 1 calc R . .
O10 O 0.34659(11) 0.34750(11) 0.51511(12) 0.0541(9) Uani 1 1 d . . .
C21 C 0.3593(2) 0.3796(2) 0.4050(2) 0.0690(16) Uani 1 1 d . . .
H21A H 0.3847 0.3903 0.3851 0.083 Uiso 1 1 calc R . .
H21B H 0.3276 0.3881 0.3927 0.083 Uiso 1 1 calc R . .
C22 C 0.3625(2) 0.3252(2) 0.4114(2) 0.0685(16) Uani 1 1 d . . .
H22A H 0.3331 0.3134 0.4259 0.082 Uiso 1 1 calc R . .
H22B H 0.3652 0.3090 0.3834 0.082 Uiso 1 1 calc R . .
O11 O 0.40375(12) 0.31521(12) 0.43688(13) 0.0595(9) Uani 1 1 d . . .
C23 C 0.3931(2) 0.44903(18) 0.4441(2) 0.0654(16) Uani 1 1 d . . .
H23A H 0.3715 0.4752 0.4349 0.079 Uiso 1 1 calc R . .
H23B H 0.4191 0.4457 0.4227 0.079 Uiso 1 1 calc R . .
C24 C 0.4145(2) 0.46048(18) 0.4880(2) 0.0682(16) Uani 1 1 d . . .
H24A H 0.4394 0.4856 0.4851 0.082 Uiso 1 1 calc R . .
H24B H 0.3889 0.4726 0.5072 0.082 Uiso 1 1 calc R . .
O12 O 0.43522(12) 0.41844(11) 0.50554(13) 0.0593(9) Uani 1 1 d . . .
N5 N 0.52557(17) 0.36061(15) 0.39639(17) 0.0643(12) Uani 1 1 d . . .
C25 C 0.5356(2) 0.38805(18) 0.4358(2) 0.0695(16) Uani 1 1 d . . .
H25A H 0.5154 0.4172 0.4364 0.083 Uiso 1 1 calc R . .
H25B H 0.5698 0.3981 0.4361 0.083 Uiso 1 1 calc R . .
C26 C 0.52512(17) 0.35782(19) 0.4748(2) 0.0630(15) Uani 1 1 d . . .
H26A H 0.5507 0.3335 0.4787 0.076 Uiso 1 1 calc R . .
H26B H 0.5240 0.3781 0.5007 0.076 Uiso 1 1 calc R . .
O13 O 0.47938(12) 0.33487(12) 0.46831(13) 0.0572(9) Uani 1 1 d . . .
C27 C 0.5692(2) 0.33621(19) 0.3786(2) 0.0697(16) Uani 1 1 d . . .
H27A H 0.5966 0.3588 0.3783 0.084 Uiso 1 1 calc R . .
H27B H 0.5628 0.3263 0.3487 0.084 Uiso 1 1 calc R . .
C28 C 0.58216(18) 0.29267(18) 0.40520(19) 0.0582(13) Uani 1 1 d . . .
H28A H 0.6041 0.2715 0.3890 0.070 Uiso 1 1 calc R . .
H28B H 0.5985 0.3026 0.4319 0.070 Uiso 1 1 calc R . .
O14 O 0.53850(12) 0.26812(11) 0.41499(13) 0.0586(9) Uani 1 1 d . . .
C29 C 0.4992(3) 0.3894(2) 0.3640(2) 0.0805(19) Uani 1 1 d . . .
H29A H 0.5219 0.4103 0.3483 0.097 Uiso 1 1 calc R . .
H29B H 0.4748 0.4097 0.3781 0.097 Uiso 1 1 calc R . .
C30 C 0.4748(3) 0.3543(2) 0.3329(3) 0.090(2) Uani 1 1 d . . .
H30A H 0.4490 0.3711 0.3170 0.108 Uiso 1 1 calc R . .
H30B H 0.4987 0.3427 0.3119 0.108 Uiso 1 1 calc R . .
O15 O 0.45498(17) 0.31526(15) 0.35495(14) 0.0776(12) Uani 1 1 d . . .
O16 O 0.28324(11) 0.31240(12) 0.65246(13) 0.0554(9) Uani 1 1 d . . .
O17 O 0.28666(11) 0.30897(11) 0.58059(13) 0.0528(9) Uani 1 1 d . . .
C31 C 0.26512(18) 0.30529(17) 0.6161(2) 0.0579(14) Uani 1 1 d . . .
C32 C 0.2122(2) 0.2917(3) 0.6131(2) 0.087(2) Uani 1 1 d . . .
H32A H 0.2022 0.2762 0.6398 0.131 Uiso 1 1 calc R . .
H32B H 0.2075 0.2696 0.5891 0.131 Uiso 1 1 calc R . .
H32C H 0.1929 0.3205 0.6085 0.131 Uiso 1 1 calc R . .
O18 O 0.47409(12) 0.47265(11) 0.72230(12) 0.0551(9) Uani 1 1 d . . .
C33 C 0.5000 0.4934(2) 0.7500 0.0484(16) Uani 1 2 d S . .
C34 C 0.5000 0.5466(2) 0.7500 0.063(2) Uani 1 2 d S . .
H34A H 0.4818 0.5583 0.7748 0.095 Uiso 0.50 1 calc PR . .
H34B H 0.4850 0.5583 0.7237 0.095 Uiso 0.50 1 calc PR . .
H34C H 0.5332 0.5583 0.7516 0.095 Uiso 0.50 1 calc PR . .
O19 O 0.35777(12) 0.27785(11) 0.72453(13) 0.0571(9) Uani 1 1 d . . .
C35 C 0.3798(3) 0.2500 0.7500 0.0506(17) Uani 1 2 d S . .
C36 C 0.4338(3) 0.2500 0.7500 0.079(3) Uani 1 2 d S . .
H36A H 0.4455 0.2753 0.7310 0.118 Uiso 0.50 1 calc PR . .
H36B H 0.4455 0.2190 0.7399 0.118 Uiso 0.50 1 calc PR . .
H36C H 0.4455 0.2557 0.7791 0.118 Uiso 0.50 1 calc PR . .
O41 O 0.39355(18) 0.0908(2) 0.5479(2) 0.118(2) Uani 1 1 d . . .
N51 N 0.3999(5) 0.4652(4) 0.3255(4) 0.155(4) Uani 1 1 d U . .
C51 C 0.3616(6) 0.4680(6) 0.3195(5) 0.167(6) Uani 1 1 d U . .
C52 C 0.3158(6) 0.4719(6) 0.3128(6) 0.235(9) Uani 1 1 d U . .
H52A H 0.3047 0.5032 0.3229 0.352 Uiso 1 1 calc R . .
H52B H 0.2988 0.4466 0.3284 0.352 Uiso 1 1 calc R . .
H52C H 0.3093 0.4689 0.2822 0.352 Uiso 1 1 calc R . .

loop_
_atom_site_aniso_label
_atom_site_aniso_U_11
_atom_site_aniso_U_22
_atom_site_aniso_U_33
_atom_site_aniso_U_23
_atom_site_aniso_U_13
_atom_site_aniso_U_12
Gd1 0.02616(11) 0.02893(11) 0.08702(18) 0.00025(11) -0.00321(11) 0.00406(8)
Fe1 0.0295(3) 0.0281(3) 0.0881(5) -0.0016(3) -0.0044(3) 0.0015(2)
Fe2 0.0277(3) 0.0325(3) 0.0876(5) 0.0043(3) -0.0037(3) 0.0022(3)
Fe3 0.0320(3) 0.0352(3) 0.0917(6) 0.0076(3) -0.0034(3) -0.0011(3)
Fe4 0.0386(4) 0.0390(4) 0.0908(6) -0.0004(3) -0.0002(4) -0.0022(3)
N1 0.032(2) 0.0290(18) 0.090(3) 0.0013(18) -0.0081(19) -0.0016(15)
C1 0.033(2) 0.039(2) 0.089(4) 0.000(2) -0.001(2) -0.0031(19)
C2 0.029(2) 0.044(3) 0.090(4) -0.001(2) 0.001(2) -0.0036(19)
O1 0.0320(17) 0.0383(16) 0.086(2) 0.0006(16) -0.0003(16) 0.0006(13)
C3 0.037(3) 0.031(2) 0.086(4) -0.001(2) 0.000(2) -0.0025(19)
C4 0.027(2) 0.032(2) 0.088(4) -0.004(2) 0.003(2) 0.0014(17)
O2 0.0221(14) 0.0312(14) 0.089(2) 0.0001(15) -0.0004(14) 0.0029(12)
C5 0.047(3) 0.032(2) 0.092(4) 0.001(2) -0.006(3) 0.002(2)
C6 0.055(3) 0.040(2) 0.082(4) 0.005(2) -0.004(3) -0.007(2)
O3 0.0374(18) 0.0492(19) 0.091(3) -0.0016(18) 0.0016(18) -0.0073(15)
N2 0.038(2) 0.042(2) 0.096(4) -0.001(2) -0.002(2) 0.0044(18)
C7 0.048(3) 0.039(3) 0.108(5) -0.008(3) -0.007(3) 0.014(2)
C8 0.039(3) 0.041(3) 0.107(4) -0.014(3) -0.009(3) 0.016(2)
O4 0.0345(17) 0.0264(14) 0.105(3) -0.0111(16) -0.0098(17) 0.0077(12)
C9 0.038(3) 0.036(2) 0.112(5) 0.001(3) -0.006(3) 0.011(2)
C10 0.042(3) 0.028(2) 0.106(4) 0.009(2) -0.003(3) 0.008(2)
O5 0.0320(16) 0.0296(14) 0.097(3) 0.0059(15) -0.0052(17) 0.0085(13)
C11 0.042(3) 0.052(3) 0.114(5) 0.004(3) 0.001(3) 0.012(2)
C12 0.045(3) 0.062(3) 0.115(5) 0.000(3) 0.007(3) 0.019(3)
O6 0.046(2) 0.056(2) 0.099(3) 0.004(2) 0.011(2) 0.0188(17)
N3 0.033(2) 0.0338(18) 0.084(3) -0.0009(18) -0.0039(19) 0.0019(15)
C13 0.041(3) 0.033(2) 0.083(4) 0.001(2) -0.005(2) -0.002(2)
C14 0.039(3) 0.027(2) 0.091(4) 0.004(2) -0.008(2) 0.0039(18)
O7 0.0303(16) 0.0255(13) 0.083(2) -0.0020(14) -0.0032(15) 0.0034(12)
C15 0.036(3) 0.036(2) 0.090(4) -0.003(2) 0.000(2) 0.0038(19)
C16 0.029(2) 0.032(2) 0.097(4) 0.005(2) 0.001(2) 0.0056(18)
O8 0.0283(16) 0.0352(16) 0.093(3) 0.0051(16) -0.0039(16) 0.0048(13)
C17 0.036(3) 0.047(3) 0.090(4) -0.003(3) -0.009(3) -0.002(2)
C18 0.042(3) 0.050(3) 0.089(4) -0.007(3) -0.002(3) -0.003(2)
O9 0.054(2) 0.047(2) 0.109(3) -0.003(2) 0.006(2) -0.0037(17)
N4 0.040(2) 0.042(2) 0.101(4) 0.015(2) -0.004(2) 0.0011(18)
C19 0.041(3) 0.053(3) 0.114(5) 0.023(3) -0.005(3) 0.009(2)
C20 0.035(3) 0.058(3) 0.101(4) 0.022(3) -0.011(3) 0.004(2)
O10 0.0240(15) 0.0450(18) 0.093(3) 0.0129(17) -0.0025(15) 0.0027(13)
C21 0.059(4) 0.053(3) 0.095(4) 0.008(3) -0.016(3) -0.003(3)
C22 0.047(3) 0.050(3) 0.108(5) 0.006(3) -0.020(3) -0.001(2)
O11 0.0372(18) 0.0451(18) 0.096(3) 0.0090(18) -0.0091(18) 0.0007(15)
C23 0.053(3) 0.038(2) 0.106(5) 0.017(3) -0.007(3) -0.008(2)
C24 0.055(3) 0.041(3) 0.109(5) 0.018(3) 0.003(3) 0.005(2)
O12 0.0406(19) 0.0362(16) 0.101(3) 0.0093(17) -0.0076(18) -0.0016(14)
N5 0.052(3) 0.044(2) 0.096(4) 0.012(2) 0.004(2) -0.002(2)
C25 0.054(3) 0.040(3) 0.114(5) 0.006(3) 0.002(3) -0.005(2)
C26 0.029(2) 0.057(3) 0.103(4) -0.008(3) 0.002(3) -0.007(2)
O13 0.0345(18) 0.0459(18) 0.091(3) -0.0022(17) 0.0003(17) -0.0049(14)
C27 0.054(3) 0.048(3) 0.107(5) 0.007(3) 0.012(3) -0.004(2)
C28 0.040(3) 0.047(3) 0.087(4) 0.000(3) 0.007(3) -0.010(2)
O14 0.0394(19) 0.0404(17) 0.096(3) 0.0013(17) 0.0051(18) -0.0044(15)
C29 0.078(4) 0.059(3) 0.105(5) 0.023(3) -0.017(4) -0.008(3)
C30 0.090(5) 0.073(4) 0.106(5) 0.028(4) -0.007(4) 0.000(4)
O15 0.076(3) 0.062(2) 0.095(3) 0.008(2) -0.002(2) -0.012(2)
O16 0.0249(16) 0.0488(19) 0.093(3) 0.0027(18) -0.0069(17) -0.0014(14)
O17 0.0264(16) 0.0399(16) 0.092(3) 0.0045(17) -0.0033(17) 0.0027(13)
C31 0.031(3) 0.042(3) 0.102(5) 0.010(3) -0.002(3) -0.001(2)
C32 0.033(3) 0.121(6) 0.109(5) -0.001(4) -0.002(3) -0.023(3)
O18 0.048(2) 0.0296(15) 0.087(3) -0.0022(15) -0.0111(18) 0.0005(14)
C33 0.039(4) 0.028(3) 0.078(5) 0.000 0.007(3) 0.000
C34 0.072(5) 0.028(3) 0.089(6) 0.000 -0.010(4) 0.000
O19 0.0383(18) 0.0392(17) 0.094(3) 0.0128(17) -0.0010(18) 0.0022(15)
C35 0.041(4) 0.029(3) 0.082(5) -0.005(3) 0.000 0.000
C36 0.033(4) 0.061(5) 0.143(8) 0.037(5) 0.000 0.000
O41 0.064(3) 0.104(4) 0.187(6) 0.043(4) 0.016(3) 0.020(3)
N51 0.188(10) 0.094(6) 0.182(10) 0.034(6) -0.001(9) -0.025(8)
C51 0.170(11) 0.180(13) 0.151(10) 0.078(9) -0.048(12) -0.063(13)
C52 0.184(11) 0.208(15) 0.31(2) 0.094(14) -0.106(15) -0.115(12)

loop_
_atom_type_symbol
_atom_type_description
_atom_type_scat_dispersion_real
_atom_type_scat_dispersion_imag
_atom_type_scat_source
C C 0.0033 0.0016 'International Tables Vol C Tables 4.2.6.8 and 6.1.1.4'
H H 0.0000 0.0000 'International Tables Vol C Tables 4.2.6.8 and 6.1.1.4'
N N 0.0061 0.0033 'International Tables Vol C Tables 4.2.6.8 and 6.1.1.4'
O O 0.0106 0.0060 'International Tables Vol C Tables 4.2.6.8 and 6.1.1.4'
Fe Fe 0.3463 0.8444 'International Tables Vol C Tables 4.2.6.8 and 6.1.1.4'
Gd Gd -0.1653 3.9035 'International Tables Vol C Tables 4.2.6.8 and 6.1.1.4'

loop_
_geom_angle_atom_site_label_1
_geom_angle_atom_site_label_2
_geom_angle_atom_site_label_3
_geom_angle
_geom_angle_site_symmetry_1
_geom_angle_site_symmetry_3
_geom_angle_publ_flag
O4 Gd1 O5 91.97(12) . . ?
O4 Gd1 O19 114.66(13) . . ?
O5 Gd1 O19 150.41(12) . . ?
O4 Gd1 O7 135.36(12) . . ?
O5 Gd1 O7 66.17(11) . . ?
O19 Gd1 O7 85.15(12) . . ?
O4 Gd1 O2 64.56(10) . . ?
O5 Gd1 O2 95.04(11) . . ?
O19 Gd1 O2 85.78(11) . . ?
O7 Gd1 O2 78.54(11) . . ?
O4 Gd1 O16 142.59(11) . . ?
O5 Gd1 O16 81.28(12) . . ?
O19 Gd1 O16 84.43(12) . . ?
O7 Gd1 O16 74.87(11) . . ?
O2 Gd1 O16 152.31(11) . . ?
O4 Gd1 O6 80.49(13) . . ?
O5 Gd1 O6 130.86(12) . . ?
O19 Gd1 O6 69.53(13) . . ?
O7 Gd1 O6 143.43(12) . . ?
O2 Gd1 O6 123.37(13) . . ?
O16 Gd1 O6 76.73(14) . . ?
O4 Gd1 N2 67.45(12) . . ?
O5 Gd1 N2 68.10(13) . . ?
O19 Gd1 N2 132.61(13) . . ?
O7 Gd1 N2 128.47(13) . . ?
O2 Gd1 N2 128.21(12) . . ?
O16 Gd1 N2 75.98(12) . . ?
O6 Gd1 N2 64.17(14) . . ?
O4 Fe1 O2 80.30(12) . . ?
O4 Fe1 O1 100.05(15) . 3_656 ?
O2 Fe1 O1 105.02(14) . 3_656 ?
O4 Fe1 O1 174.61(16) . . ?
O2 Fe1 O1 100.05(13) . . ?
O1 Fe1 O1 74.63(16) 3_656 . ?
O4 Fe1 O18 89.46(13) . . ?
O2 Fe1 O18 160.03(14) . . ?
O1 Fe1 O18 93.57(14) 3_656 . ?
O1 Fe1 O18 91.75(13) . . ?
O4 Fe1 N1 107.24(16) . . ?
O2 Fe1 N1 79.70(14) . . ?
O1 Fe1 N1 152.70(14) 3_656 . ?
O1 Fe1 N1 78.06(14) . . ?
O18 Fe1 N1 87.14(14) . . ?
O5 Fe2 O10 102.79(15) . . ?
O5 Fe2 O7 81.53(13) . . ?
O10 Fe2 O7 171.21(13) . . ?
O5 Fe2 O8 101.77(14) . . ?
O10 Fe2 O8 75.10(14) . . ?
O7 Fe2 O8 96.61(14) . . ?
O5 Fe2 O17 93.95(14) . . ?
O10 Fe2 O17 90.64(14) . . ?
O7 Fe2 O17 96.73(14) . . ?
O8 Fe2 O17 160.69(15) . . ?
O5 Fe2 N3 160.96(16) . . ?
O10 Fe2 N3 96.14(15) . . ?
O7 Fe2 N3 79.43(14) . . ?
O8 Fe2 N3 80.99(13) . . ?
O17 Fe2 N3 87.82(13) . . ?
O12 Fe3 O8 98.48(15) . . ?
O12 Fe3 O11 142.71(16) . . ?
O8 Fe3 O11 115.87(14) . . ?
O12 Fe3 O13 94.52(15) . . ?
O8 Fe3 O13 89.96(14) . . ?
O11 Fe3 O13 72.55(14) . . ?
O12 Fe3 O10 106.49(15) . . ?
O8 Fe3 O10 73.28(13) . . ?
O11 Fe3 O10 97.35(15) . . ?
O13 Fe3 O10 154.62(13) . . ?
O12 Fe3 N4 79.66(15) . . ?
O8 Fe3 N4 147.86(16) . . ?
O11 Fe3 N4 78.52(16) . . ?
O13 Fe3 N4 122.17(17) . . ?
O10 Fe3 N4 76.53(15) . . ?
O15 Fe4 O14 101.47(17) . 6 ?
O15 Fe4 O13 139.69(17) . . ?
O14 Fe4 O13 116.06(16) 6 . ?
O15 Fe4 O14 110.83(18) . . ?
O14 Fe4 O14 71.67(15) 6 . ?
O13 Fe4 O14 95.16(15) . . ?
O15 Fe4 O11 94.50(18) . . ?
O14 Fe4 O11 91.42(14) 6 . ?
O13 Fe4 O11 71.46(14) . . ?
O14 Fe4 O11 151.61(15) . . ?
O15 Fe4 N5 79.16(18) . . ?
O14 Fe4 N5 145.68(16) 6 . ?
O13 Fe4 N5 77.88(17) . . ?
O14 Fe4 N5 76.09(15) . . ?
O11 Fe4 N5 122.86(15) . . ?
C3 N1 C5 112.8(4) . . ?
C3 N1 C1 113.2(4) . . ?
C5 N1 C1 111.6(4) . . ?
C3 N1 Fe1 106.0(3) . . ?
C5 N1 Fe1 109.3(3) . . ?
C1 N1 Fe1 103.3(3) . . ?
N1 C1 C2 110.6(4) . . ?
N1 C1 H1A 109.5 . . ?
C2 C1 H1A 109.5 . . ?
N1 C1 H1B 109.5 . . ?
C2 C1 H1B 109.5 . . ?
H1A C1 H1B 108.1 . . ?
O1 C2 C1 108.6(4) . . ?
O1 C2 H2A 110.0 . . ?
C1 C2 H2A 110.0 . . ?
O1 C2 H2B 110.0 . . ?
C1 C2 H2B 110.0 . . ?
H2A C2 H2B 108.4 . . ?
C2 O1 Fe1 131.0(3) . 3_656 ?
C2 O1 Fe1 119.5(3) . . ?
Fe1 O1 Fe1 100.37(15) 3_656 . ?
N1 C3 C4 110.8(4) . . ?
N1 C3 H3A 109.5 . . ?
C4 C3 H3A 109.5 . . ?
N1 C3 H3B 109.5 . . ?
C4 C3 H3B 109.5 . . ?
H3A C3 H3B 108.1 . . ?
O2 C4 C3 108.1(4) . . ?
O2 C4 H4A 110.1 . . ?
C3 C4 H4A 110.1 . . ?
O2 C4 H4B 110.1 . . ?
C3 C4 H4B 110.1 . . ?
H4A C4 H4B 108.4 . . ?
C4 O2 Fe1 110.1(2) . . ?
C4 O2 Gd1 132.6(3) . . ?
Fe1 O2 Gd1 107.01(12) . . ?
N1 C5 C6 116.5(4) . . ?
N1 C5 H5A 108.2 . . ?
C6 C5 H5A 108.2 . . ?
N1 C5 H5B 108.2 . . ?
C6 C5 H5B 108.2 . . ?
H5A C5 H5B 107.3 . . ?
O3 C6 C5 114.7(4) . . ?
O3 C6 H6A 108.6 . . ?
C5 C6 H6A 108.6 . . ?
O3 C6 H6B 108.6 . . ?
C5 C6 H6B 108.6 . . ?
H6A C6 H6B 107.6 . . ?
C6 O3 H3 109.5 . . ?
C11 N2 C9 110.5(4) . . ?
C11 N2 C7 111.8(4) . . ?
C9 N2 C7 109.5(4) . . ?
C11 N2 Gd1 108.3(3) . . ?
C9 N2 Gd1 107.0(3) . . ?
C7 N2 Gd1 109.6(3) . . ?
C8 C7 N2 113.3(4) . . ?
C8 C7 H7A 108.9 . . ?
N2 C7 H7A 108.9 . . ?
C8 C7 H7B 108.9 . . ?
N2 C7 H7B 108.9 . . ?
H7A C7 H7B 107.7 . . ?
O4 C8 C7 108.9(5) . . ?
O4 C8 H8A 109.9 . . ?
C7 C8 H8A 109.9 . . ?
O4 C8 H8B 109.9 . . ?
C7 C8 H8B 109.9 . . ?
H8A C8 H8B 108.3 . . ?
C8 O4 Fe1 130.7(3) . . ?
C8 O4 Gd1 120.7(3) . . ?
Fe1 O4 Gd1 107.97(12) . . ?
N2 C9 C10 111.6(4) . . ?
N2 C9 H9A 109.3 . . ?
C10 C9 H9A 109.3 . . ?
N2 C9 H9B 109.3 . . ?
C10 C9 H9B 109.3 . . ?
H9A C9 H9B 108.0 . . ?
O5 C10 C9 109.8(4) . . ?
O5 C10 H10A 109.7 . . ?
C9 C10 H10A 109.7 . . ?
O5 C10 H10B 109.7 . . ?
C9 C10 H10B 109.7 . . ?
H10A C10 H10B 108.2 . . ?
C10 O5 Fe2 123.7(3) . . ?
C10 O5 Gd1 122.5(3) . . ?
Fe2 O5 Gd1 103.77(13) . . ?
N2 C11 C12 112.7(5) . . ?
N2 C11 H11A 109.0 . . ?
C12 C11 H11A 109.0 . . ?
N2 C11 H11B 109.0 . . ?
C12 C11 H11B 109.0 . . ?
H11A C11 H11B 107.8 . . ?
O6 C12 C11 108.2(5) . . ?
O6 C12 H12A 110.1 . . ?
C11 C12 H12A 110.1 . . ?
O6 C12 H12B 110.1 . . ?
C11 C12 H12B 110.1 . . ?
H12A C12 H12B 108.4 . . ?
C12 O6 Gd1 124.8(4) . . ?
C12 O6 H6 105(4) . . ?
Gd1 O6 H6 127(4) . . ?
C13 N3 C17 111.5(4) . . ?
C13 N3 C15 113.5(4) . . ?
C17 N3 C15 111.7(4) . . ?
C13 N3 Fe2 102.9(3) . . ?
C17 N3 Fe2 110.9(3) . . ?
C15 N3 Fe2 105.9(3) . . ?
N3 C13 C14 110.6(4) . . ?
N3 C13 H13A 109.5 . . ?
C14 C13 H13A 109.5 . . ?
N3 C13 H13B 109.5 . . ?
C14 C13 H13B 109.5 . . ?
H13A C13 H13B 108.1 . . ?
O7 C14 C13 110.3(4) . . ?
O7 C14 H14A 109.6 . . ?
C13 C14 H14A 109.6 . . ?
O7 C14 H14B 109.6 . . ?
C13 C14 H14B 109.6 . . ?
H14A C14 H14B 108.1 . . ?
C14 O7 Fe2 119.2(3) . . ?
C14 O7 Gd1 131.6(3) . . ?
Fe2 O7 Gd1 102.95(11) . . ?
N3 C15 C16 112.1(4) . . ?
N3 C15 H15A 109.2 . . ?
C16 C15 H15A 109.2 . . ?
N3 C15 H15B 109.2 . . ?
C16 C15 H15B 109.2 . . ?
H15A C15 H15B 107.9 . . ?
O8 C16 C15 110.0(4) . . ?
O8 C16 H16A 109.7 . . ?
C15 C16 H16A 109.7 . . ?
O8 C16 H16B 109.7 . . ?
C15 C16 H16B 109.7 . . ?
H16A C16 H16B 108.2 . . ?
C16 O8 Fe3 122.2(3) . . ?
C16 O8 Fe2 111.2(3) . . ?
Fe3 O8 Fe2 105.94(14) . . ?
N3 C17 C18 116.6(4) . . ?
N3 C17 H17A 108.1 . . ?
C18 C17 H17A 108.1 . . ?
N3 C17 H17B 108.1 . . ?
C18 C17 H17B 108.1 . . ?
H17A C17 H17B 107.3 . . ?
O9 C18 C17 112.6(4) . . ?
O9 C18 H18A 109.1 . . ?
C17 C18 H18A 109.1 . . ?
O9 C18 H18B 109.1 . . ?
C17 C18 H18B 109.1 . . ?
H18A C18 H18B 107.8 . . ?
C18 O9 H9 109.5 . . ?
C19 N4 C23 111.3(4) . . ?
C19 N4 C21 112.9(5) . . ?
C23 N4 C21 112.3(5) . . ?
C19 N4 Fe3 108.4(3) . . ?
C23 N4 Fe3 103.3(3) . . ?
C21 N4 Fe3 108.0(3) . . ?
N4 C19 C20 111.9(4) . . ?
N4 C19 H19A 109.2 . . ?
C20 C19 H19A 109.2 . . ?
N4 C19 H19B 109.2 . . ?
C20 C19 H19B 109.2 . . ?
H19A C19 H19B 107.9 . . ?
O10 C20 C19 107.5(4) . . ?
O10 C20 H20A 110.2 . . ?
C19 C20 H20A 110.2 . . ?
O10 C20 H20B 110.2 . . ?
C19 C20 H20B 110.2 . . ?
H20A C20 H20B 108.5 . . ?
C20 O10 Fe2 133.2(3) . . ?
C20 O10 Fe3 121.0(3) . . ?
Fe2 O10 Fe3 105.14(14) . . ?
N4 C21 C22 108.8(5) . . ?
N4 C21 H21A 109.9 . . ?
C22 C21 H21A 109.9 . . ?
N4 C21 H21B 109.9 . . ?
C22 C21 H21B 109.9 . . ?
H21A C21 H21B 108.3 . . ?
O11 C22 C21 108.2(4) . . ?
O11 C22 H22A 110.1 . . ?
C21 C22 H22A 110.1 . . ?
O11 C22 H22B 110.1 . . ?
C21 C22 H22B 110.1 . . ?
H22A C22 H22B 108.4 . . ?
C22 O11 Fe3 116.5(3) . . ?
C22 O11 Fe4 124.4(4) . . ?
Fe3 O11 Fe4 105.91(16) . . ?
N4 C23 C24 108.4(5) . . ?
N4 C23 H23A 110.0 . . ?
C24 C23 H23A 110.0 . . ?
N4 C23 H23B 110.0 . . ?
C24 C23 H23B 110.0 . . ?
H23A C23 H23B 108.4 . . ?
O12 C24 C23 109.4(5) . . ?
O12 C24 H24A 109.8 . . ?
C23 C24 H24A 109.8 . . ?
O12 C24 H24B 109.8 . . ?
C23 C24 H24B 109.8 . . ?
H24A C24 H24B 108.3 . . ?
C24 O12 Fe3 120.9(3) . . ?
C25 N5 C29 112.3(5) . . ?
C25 N5 C27 113.2(5) . . ?
C29 N5 C27 113.1(5) . . ?
C25 N5 Fe4 108.5(3) . . ?
C29 N5 Fe4 102.8(4) . . ?
C27 N5 Fe4 106.1(3) . . ?
N5 C25 C26 110.2(4) . . ?
N5 C25 H25A 109.6 . . ?
C26 C25 H25A 109.6 . . ?
N5 C25 H25B 109.6 . . ?
C26 C25 H25B 109.6 . . ?
H25A C25 H25B 108.1 . . ?
O13 C26 C25 107.8(5) . . ?
O13 C26 H26A 110.1 . . ?
C25 C26 H26A 110.1 . . ?
O13 C26 H26B 110.1 . . ?
C25 C26 H26B 110.1 . . ?
H26A C26 H26B 108.5 . . ?
C26 O13 Fe4 114.8(3) . . ?
C26 O13 Fe3 128.1(3) . . ?
Fe4 O13 Fe3 108.99(16) . . ?
N5 C27 C28 110.7(5) . . ?
N5 C27 H27A 109.5 . . ?
C28 C27 H27A 109.5 . . ?
N5 C27 H27B 109.5 . . ?
C28 C27 H27B 109.5 . . ?
H27A C27 H27B 108.1 . . ?
O14 C28 C27 107.6(4) . . ?
O14 C28 H28A 110.2 . . ?
C27 C28 H28A 110.2 . . ?
O14 C28 H28B 110.2 . . ?
C27 C28 H28B 110.2 . . ?
H28A C28 H28B 108.5 . . ?
C28 O14 Fe4 126.6(3) . 6 ?
C28 O14 Fe4 121.9(3) . . ?
Fe4 O14 Fe4 108.13(15) 6 . ?
N5 C29 C30 107.6(5) . . ?
N5 C29 H29A 110.2 . . ?
C30 C29 H29A 110.2 . . ?
N5 C29 H29B 110.2 . . ?
C30 C29 H29B 110.2 . . ?
H29A C29 H29B 108.5 . . ?
O15 C30 C29 111.0(6) . . ?
O15 C30 H30A 109.4 . . ?
C29 C30 H30A 109.4 . . ?
O15 C30 H30B 109.4 . . ?
C29 C30 H30B 109.4 . . ?
H30A C30 H30B 108.0 . . ?
C30 O15 Fe4 121.4(4) . . ?
C31 O16 Gd1 134.9(3) . . ?
C31 O17 Fe2 126.3(3) . . ?
O16 C31 O17 126.2(5) . . ?
O16 C31 C32 118.7(6) . . ?
O17 C31 C32 115.1(6) . . ?
C31 C32 H32A 109.5 . . ?
C31 C32 H32B 109.5 . . ?
H32A C32 H32B 109.5 . . ?
C31 C32 H32C 109.5 . . ?
H32A C32 H32C 109.5 . . ?
H32B C32 H32C 109.5 . . ?
C33 O18 Fe1 129.0(3) . . ?
O18 C33 O18 125.4(6) 3_656 . ?
O18 C33 C34 117.3(3) 3_656 . ?
O18 C33 C34 117.3(3) . . ?
C33 C34 H34A 109.5 . . ?
C33 C34 H34B 109.5 . . ?
H34A C34 H34B 109.5 . . ?
C33 C34 H34C 109.5 . . ?
H34A C34 H34C 109.5 . . ?
H34B C34 H34C 109.5 . . ?
C35 O19 Gd1 149.4(3) . . ?
O19 C35 O19 122.3(6) 8_456 . ?
O19 C35 C36 118.8(3) 8_456 . ?
O19 C35 C36 118.8(3) . . ?
C35 C36 H36A 109.5 . . ?
C35 C36 H36B 109.5 . . ?
H36A C36 H36B 109.5 . . ?
C35 C36 H36C 109.5 . . ?
H36A C36 H36C 109.5 . . ?
H36B C36 H36C 109.5 . . ?
N51 C51 C52 179(3) . . ?
C51 C52 H52A 109.5 . . ?
C51 C52 H52B 109.5 . . ?
H52A C52 H52B 109.5 . . ?
C51 C52 H52C 109.5 . . ?
H52A C52 H52C 109.5 . . ?
H52B C52 H52C 109.5 . . ?

loop_
_geom_bond_atom_site_label_1
_geom_bond_atom_site_label_2
_geom_bond_distance
_geom_bond_site_symmetry_2
_geom_bond_publ_flag
Gd1 O4 2.345(3) . ?
Gd1 O5 2.350(4) . ?
Gd1 O19 2.351(3) . ?
Gd1 O7 2.353(3) . ?
Gd1 O2 2.361(3) . ?
Gd1 O16 2.425(3) . ?
Gd1 O6 2.467(4) . ?
Gd1 N2 2.650(4) . ?
Fe1 O4 1.944(3) . ?
Fe1 O2 1.954(3) . ?
Fe1 O1 1.976(4) 3_656 ?
Fe1 O1 2.037(3) . ?
Fe1 O18 2.050(3) . ?
Fe1 N1 2.253(5) . ?
Fe2 O5 1.955(3) . ?
Fe2 O10 1.966(4) . ?
Fe2 O7 1.977(3) . ?
Fe2 O8 2.008(3) . ?
Fe2 O17 2.043(3) . ?
Fe2 N3 2.257(4) . ?
Fe3 O12 1.904(3) . ?
Fe3 O8 1.997(4) . ?
Fe3 O11 2.006(4) . ?
Fe3 O13 2.025(3) . ?
Fe3 O10 2.060(3) . ?
Fe3 N4 2.268(4) . ?
Fe4 O15 1.897(4) . ?
Fe4 O14 1.978(3) 6 ?
Fe4 O13 1.991(4) . ?
Fe4 O14 2.066(3) . ?
Fe4 O11 2.090(4) . ?
Fe4 N5 2.272(4) . ?
N1 C3 1.489(6) . ?
N1 C5 1.490(6) . ?
N1 C1 1.496(6) . ?
C1 C2 1.513(7) . ?
C1 H1A 0.9900 . ?
C1 H1B 0.9900 . ?
C2 O1 1.424(6) . ?
C2 H2A 0.9900 . ?
C2 H2B 0.9900 . ?
O1 Fe1 1.976(4) 3_656 ?
C3 C4 1.520(7) . ?
C3 H3A 0.9900 . ?
C3 H3B 0.9900 . ?
C4 O2 1.430(6) . ?
C4 H4A 0.9900 . ?
C4 H4B 0.9900 . ?
C5 C6 1.522(8) . ?
C5 H5A 0.9900 . ?
C5 H5B 0.9900 . ?
C6 O3 1.409(6) . ?
C6 H6A 0.9900 . ?
C6 H6B 0.9900 . ?
O3 H3 0.8400 . ?
N2 C11 1.468(7) . ?
N2 C9 1.487(7) . ?
N2 C7 1.503(7) . ?
C7 C8 1.502(8) . ?
C7 H7A 0.9900 . ?
C7 H7B 0.9900 . ?
C8 O4 1.419(5) . ?
C8 H8A 0.9900 . ?
C8 H8B 0.9900 . ?
C9 C10 1.516(8) . ?
C9 H9A 0.9900 . ?
C9 H9B 0.9900 . ?
C10 O5 1.428(5) . ?
C10 H10A 0.9900 . ?
C10 H10B 0.9900 . ?
C11 C12 1.485(9) . ?
C11 H11A 0.9900 . ?
C11 H11B 0.9900 . ?
C12 O6 1.446(6) . ?
C12 H12A 0.9900 . ?
C12 H12B 0.9900 . ?
O6 H6 0.95(3) . ?
N3 C13 1.481(7) . ?
N3 C17 1.495(6) . ?
N3 C15 1.501(6) . ?
C13 C14 1.515(7) . ?
C13 H13A 0.9900 . ?
C13 H13B 0.9900 . ?
C14 O7 1.416(5) . ?
C14 H14A 0.9900 . ?
C14 H14B 0.9900 . ?
C15 C16 1.531(6) . ?
C15 H15A 0.9900 . ?
C15 H15B 0.9900 . ?
C16 O8 1.423(5) . ?
C16 H16A 0.9900 . ?
C16 H16B 0.9900 . ?
C17 C18 1.518(7) . ?
C17 H17A 0.9900 . ?
C17 H17B 0.9900 . ?
C18 O9 1.431(6) . ?
C18 H18A 0.9900 . ?
C18 H18B 0.9900 . ?
O9 H9 0.8400 . ?
N4 C19 1.479(7) . ?
N4 C23 1.489(6) . ?
N4 C21 1.497(8) . ?
C19 C20 1.517(7) . ?
C19 H19A 0.9900 . ?
C19 H19B 0.9900 . ?
C20 O10 1.430(6) . ?
C20 H20A 0.9900 . ?
C20 H20B 0.9900 . ?
C21 C22 1.538(8) . ?
C21 H21A 0.9900 . ?
C21 H21B 0.9900 . ?
C22 O11 1.424(6) . ?
C22 H22A 0.9900 . ?
C22 H22B 0.9900 . ?
C23 C24 1.529(9) . ?
C23 H23A 0.9900 . ?
C23 H23B 0.9900 . ?
C24 O12 1.421(6) . ?
C24 H24A 0.9900 . ?
C24 H24B 0.9900 . ?
N5 C25 1.479(8) . ?
N5 C29 1.486(8) . ?
N5 C27 1.500(7) . ?
C25 C26 1.513(8) . ?
C25 H25A 0.9900 . ?
C25 H25B 0.9900 . ?
C26 O13 1.439(6) . ?
C26 H26A 0.9900 . ?
C26 H26B 0.9900 . ?
C27 C28 1.519(8) . ?
C27 H27A 0.9900 . ?
C27 H27B 0.9900 . ?
C28 O14 1.428(6) . ?
C28 H28A 0.9900 . ?
C28 H28B 0.9900 . ?
O14 Fe4 1.978(3) 6 ?
C29 C30 1.540(10) . ?
C29 H29A 0.9900 . ?
C29 H29B 0.9900 . ?
C30 O15 1.404(8) . ?
C30 H30A 0.9900 . ?
C30 H30B 0.9900 . ?
O16 C31 1.260(7) . ?
O17 C31 1.265(7) . ?
C31 C32 1.521(7) . ?
C32 H32A 0.9800 . ?
C32 H32B 0.9800 . ?
C32 H32C 0.9800 . ?
O18 C33 1.268(4) . ?
C33 O18 1.268(4) 3_656 ?
C33 C34 1.489(8) . ?
C34 H34A 0.9800 . ?
C34 H34B 0.9800 . ?
C34 H34C 0.9800 . ?
O19 C35 1.272(5) . ?
C35 O19 1.272(5) 8_456 ?
C35 C36 1.499(10) . ?
C36 H36A 0.9800 . ?
C36 H36B 0.9800 . ?
C36 H36C 0.9800 . ?
N51 C51 1.085(16) . ?
C51 C52 1.293(19) . ?
C52 H52A 0.9800 . ?
C52 H52B 0.9800 . ?
C52 H52C 0.9800 . ?

loop_
_geom_hbond_atom_site_label_D
_geom_hbond_atom_site_label_H
_geom_hbond_atom_site_label_A
_geom_hbond_distance_DH
_geom_hbond_distance_HA
_geom_hbond_distance_DA
_geom_hbond_angle_DHA
_geom_hbond_site_symmetry_A
O3 H3 O12 0.84 1.82 2.657(5) 178.5 .

loop_
_platon_squeeze_void_nr
_platon_squeeze_void_average_x
_platon_squeeze_void_average_y
_platon_squeeze_void_average_z
_platon_squeeze_void_volume
_platon_squeeze_void_count_electrons
_platon_squeeze_void_content
1 0.250 0.000 -0.004 6170 1604 ' '
